data_2218630
loop_
_publ_author_name
'Hao, Lujiang'
'Mu, Chunhua'
'Wang, Ridong'

_publ_section_title
;Tetraaquabis[(1-carboxylatomethyl-1,3-benzimidazol-3-ium-3-yl)acetato-\k<i>O</i>]palladium(II)
 dihydrate
;
_journal_coeditor_code CF2196
_journal_issue 7
_journal_name_full 'Acta Crystallographica Section E'
_journal_page_first m896
_journal_paper_doi 10.1107/S1600536808016097
_journal_volume 64
_journal_year 2008
_chemical_formula_iupac '[Pd (C11 H9 N2 O4)2 (H2 O)4], 2H2 O'
_chemical_formula_moiety 'C22 H26 N4 O12 Pd, 2 H2 O'
_chemical_formula_sum 'C22 H30 N4 O14 Pd'
_chemical_formula_weight 680.90
_chemical_name_systematic
;
Tetraaquabis[(1-carboxylatomethyl-1,3-benzimidazol-3-ium-3-yl)acetato-
\kO]palladium(II) dihydrate
;
_space_group_IT_number 14
_symmetry_cell_setting monoclinic
_symmetry_space_group_name_Hall '-P 2yn'
_symmetry_space_group_name_H-M 'P 1 21/n 1'
_atom_sites_solution_hydrogens geom
_atom_sites_solution_primary direct
_atom_sites_solution_secondary difmap
_audit_creation_method SHELXL-97
_cell_angle_alpha 90.00
_cell_angle_beta 95.13(3)
_cell_angle_gamma 90.00
_cell_formula_units_Z 2
_cell_length_a 5.4702(10)
_cell_length_b 11.794(2)
_cell_length_c 20.886(3)
_cell_measurement_reflns_used 2425
_cell_measurement_temperature 293(2)
_cell_measurement_theta_max 25.20
_cell_measurement_theta_min 1.96
_cell_volume 1342.1(4)
_computing_cell_refinement 'SAINT-Plus (Bruker, 2004)'
_computing_data_collection 'APEX2 (Bruker, 2004)'
_computing_data_reduction 'SAINT-Plus (Bruker, 2004)'
_computing_molecular_graphics 'SHELXTL (Sheldrick, 2008)'
_computing_publication_material 'SHELXTL (Sheldrick, 2008)'
_computing_structure_refinement 'SHELXL97 (Sheldrick, 2008)'
_computing_structure_solution 'SHELXS97 (Sheldrick, 2008)'
_diffrn_ambient_temperature 293(2)
_diffrn_measured_fraction_theta_full 1.000
_diffrn_measured_fraction_theta_max 1.000
_diffrn_measurement_device_type 'Bruker APEXII CCD area-detector'
_diffrn_measurement_method '\f and \w'
_diffrn_radiation_monochromator graphite
_diffrn_radiation_source 'fine-focus sealed tube'
_diffrn_radiation_type MoK\a
_diffrn_radiation_wavelength 0.71073
_diffrn_reflns_av_R_equivalents 0.0316
_diffrn_reflns_av_sigmaI/netI 0.0349
_diffrn_reflns_limit_h_max 6
_diffrn_reflns_limit_h_min -6
_diffrn_reflns_limit_k_max 14
_diffrn_reflns_limit_k_min -13
_diffrn_reflns_limit_l_max 13
_diffrn_reflns_limit_l_min -24
_diffrn_reflns_number 7075
_diffrn_reflns_theta_full 25.20
_diffrn_reflns_theta_max 25.20
_diffrn_reflns_theta_min 1.96
_diffrn_standards_decay_% 0
_diffrn_standards_interval_count 0
_diffrn_standards_interval_time 0
_diffrn_standards_number 0
_exptl_absorpt_coefficient_mu 0.770
_exptl_absorpt_correction_T_max 0.8489
_exptl_absorpt_correction_T_min 0.7331
_exptl_absorpt_correction_type multi-scan
_exptl_absorpt_process_details '(SADABS; Bruker, 2004)'
_exptl_crystal_colour colorless
_exptl_crystal_density_diffrn 1.685
_exptl_crystal_density_method 'not measured'
_exptl_crystal_description block
_exptl_crystal_F_000 696
_exptl_crystal_size_max 0.43
_exptl_crystal_size_mid 0.28
_exptl_crystal_size_min 0.22
_refine_diff_density_max 0.242
_refine_diff_density_min -0.488
_refine_ls_extinction_method none
_refine_ls_goodness_of_fit_ref 0.999
_refine_ls_hydrogen_treatment mixed
_refine_ls_matrix_type full
_refine_ls_number_parameters 205
_refine_ls_number_reflns 2425
_refine_ls_number_restraints 9
_refine_ls_restrained_S_all 0.997
_refine_ls_R_factor_all 0.0375
_refine_ls_R_factor_gt 0.0281
_refine_ls_shift/su_max 0.005
_refine_ls_shift/su_mean 0.001
_refine_ls_structure_factor_coef Fsqd
_refine_ls_weighting_details 'calc w=1/[\s^2^(Fo^2^)+(0.0420P)^2^] where P=(Fo^2^+2Fc^2^)/3'
_refine_ls_weighting_scheme calc
_refine_ls_wR_factor_gt 0.0673
_refine_ls_wR_factor_ref 0.0723
_reflns_number_gt 1958
_reflns_number_total 2425
_reflns_threshold_expression I>2\s(I)
_cod_data_source_file cf2196.cif
_cod_data_source_block I
_cod_depositor_comments
;
The following automatic conversions were performed:
'_symmetry_cell_setting' value 'Monoclinic' changed to 'monoclinic'
according to '/home/saulius/struct/CIF-dictionaries/cif_core.dic'
dictionary named 'cif_core.dic' version 2.4.1 from 2010-06-29.

Automatic conversion script
Id: cif_fix_enum 1527 2010-12-29 10:47:43Z saulius 

The following automatic conversions were performed:

'_symmetry_cell_setting' value 'Monoclinic' changed to 'monoclinic'
according to /home/saulius/struct/CIF-dictionaries/cif_core.dic
dictionary named 'cif_core.dic' version 2.4.1 from 2010-06-29.

Automatic conversion script
Id: cif_fix_values 1715 2011-07-08 13:25:40Z adriana 
;
_cod_original_sg_symbol_H-M 'P 21/n'
_cod_database_code 2218630
_cod_database_fobs_code 2218630

loop_
_symmetry_equiv_pos_as_xyz
'x, y, z'
'-x+1/2, y+1/2, -z+1/2'
'-x, -y, -z'
'x-1/2, -y-1/2, z-1/2'

loop_
_atom_site_type_symbol
_atom_site_label
_atom_site_fract_x
_atom_site_fract_y
_atom_site_fract_z
_atom_site_U_iso_or_equiv
_atom_site_adp_type
_atom_site_calc_flag
_atom_site_refinement_flags
_atom_site_occupancy
Pd Pd1 0.5000 1.0000 0.0000 0.02449(11) Uani d S 1
C C1 0.7711(5) 1.0484(2) 0.14648(12) 0.0299(6) Uani d . 1
C C2 0.5544(5) 0.9924(2) 0.17543(12) 0.0326(6) Uani d . 1
H H2A 0.4065 1.0354 0.1631 0.039 Uiso calc R 1
H H2B 0.5316 0.9166 0.1578 0.039 Uiso calc R 1
C C3 0.4539(5) 1.0371(2) 0.28620(12) 0.0294(6) Uani d . 1
H H3 0.3237 1.0858 0.2745 0.035 Uiso calc R 1
C C4 0.7676(4) 0.9208(2) 0.28035(12) 0.0279(6) Uani d . 1
C C5 0.9568(5) 0.8536(2) 0.26202(14) 0.0365(7) Uani d . 1
H H5 0.9834 0.8433 0.2190 0.044 Uiso calc R 1
C C6 1.1029(6) 0.8030(3) 0.31070(17) 0.0480(8) Uani d . 1
H H6 1.2346 0.7586 0.3006 0.058 Uiso calc R 1
C C7 1.0587(6) 0.8166(3) 0.37470(17) 0.0540(9) Uani d . 1
H H7 1.1595 0.7793 0.4062 0.065 Uiso calc R 1
C C8 0.8726(6) 0.8828(3) 0.39307(15) 0.0449(7) Uani d . 1
H H8 0.8444 0.8916 0.4360 0.054 Uiso calc R 1
C C9 0.7282(5) 0.9361(2) 0.34427(12) 0.0299(6) Uani d . 1
C C11 0.4355(5) 1.0558(3) 0.40327(13) 0.0369(7) Uani d . 1
H H11A 0.4276 0.9955 0.4346 0.044 Uiso calc R 1
H H11B 0.2696 1.0831 0.3923 0.044 Uiso calc R 1
C C12 0.5910(5) 1.1527(2) 0.43369(13) 0.0347(6) Uani d . 1
H H1W 0.545(5) 0.681(2) 0.2365(7) 0.042 Uiso d D 1
H H2W 0.571(4) 0.693(2) 0.1719(9) 0.042 Uiso d D 1
H H3W 0.160(5) 1.1619(14) 0.0196(13) 0.042 Uiso d D 1
H H4W 0.074(4) 1.078(2) 0.0568(12) 0.042 Uiso d D 1
H H5W 0.503(3) 0.7896(18) 0.0589(13) 0.042 Uiso d D 1
H H6W 0.270(3) 0.799(2) 0.0290(13) 0.042 Uiso d D 1
N N1 0.5889(4) 0.98516(17) 0.24523(11) 0.0290(5) Uani d . 1
N N2 0.5306(4) 1.01001(17) 0.34575(11) 0.0301(5) Uani d . 1
O O1 0.1897(3) 1.09974(17) 0.03739(10) 0.0394(5) Uani d D 1
O O2 0.3926(4) 0.83292(17) 0.04423(10) 0.0451(5) Uani d D 1
O O3 0.7682(3) 1.03890(18) 0.08641(9) 0.0384(5) Uani d . 1
O O4 0.9339(4) 1.09448(18) 0.18150(9) 0.0460(5) Uani d . 1
O O5 0.7726(4) 1.1842(2) 0.40763(11) 0.0650(7) Uani d . 1
O O6 0.5172(3) 1.19231(18) 0.48365(9) 0.0439(5) Uani d . 1
O O7 0.4821(4) 0.7010(2) 0.20114(10) 0.0485(5) Uani d D 1

loop_
_atom_site_aniso_label
_atom_site_aniso_U_11
_atom_site_aniso_U_22
_atom_site_aniso_U_33
_atom_site_aniso_U_12
_atom_site_aniso_U_13
_atom_site_aniso_U_23
Pd1 0.02495(17) 0.02873(18) 0.01952(16) -0.00361(11) 0.00047(11) 0.00121(11)
C1 0.0280(14) 0.0368(15) 0.0252(15) 0.0003(12) 0.0035(11) 0.0001(12)
C2 0.0323(15) 0.0429(17) 0.0225(14) -0.0058(12) 0.0013(12) -0.0005(11)
C3 0.0301(14) 0.0302(14) 0.0285(15) -0.0017(11) 0.0057(12) -0.0005(11)
C4 0.0297(14) 0.0259(14) 0.0280(14) -0.0057(11) 0.0025(11) -0.0017(11)
C5 0.0348(15) 0.0316(16) 0.0433(18) -0.0014(12) 0.0053(13) -0.0082(13)
C6 0.0394(17) 0.0315(17) 0.072(2) 0.0073(13) -0.0003(16) -0.0058(15)
C7 0.055(2) 0.042(2) 0.061(2) 0.0064(16) -0.0148(17) 0.0110(16)
C8 0.0555(19) 0.0411(18) 0.0369(17) -0.0030(15) -0.0020(14) 0.0067(13)
C9 0.0336(15) 0.0261(15) 0.0295(15) -0.0037(12) 0.0007(11) 0.0001(11)
C11 0.0397(16) 0.0461(18) 0.0264(15) -0.0038(14) 0.0115(12) -0.0088(13)
C12 0.0360(15) 0.0362(16) 0.0322(16) 0.0023(12) 0.0049(12) -0.0056(12)
N1 0.0282(12) 0.0365(14) 0.0227(12) -0.0006(9) 0.0046(9) 0.0024(9)
N2 0.0342(13) 0.0327(13) 0.0239(12) -0.0027(9) 0.0058(10) -0.0037(9)
O1 0.0368(11) 0.0391(12) 0.0445(13) -0.0023(9) 0.0158(9) 0.0021(9)
O2 0.0349(12) 0.0429(13) 0.0558(14) -0.0055(9) -0.0058(10) 0.0164(10)
O3 0.0353(11) 0.0585(13) 0.0212(11) -0.0095(9) 0.0023(8) -0.0004(9)
O4 0.0425(12) 0.0675(15) 0.0279(11) -0.0240(10) 0.0021(9) -0.0049(9)
O5 0.0650(16) 0.0750(17) 0.0596(15) -0.0360(13) 0.0314(13) -0.0339(13)
O6 0.0475(13) 0.0510(14) 0.0339(11) 0.0038(9) 0.0067(9) -0.0152(9)
O7 0.0458(13) 0.0635(15) 0.0366(13) 0.0001(11) 0.0067(10) 0.0083(11)

loop_
_atom_type_symbol
_atom_type_description
_atom_type_scat_dispersion_real
_atom_type_scat_dispersion_imag
_atom_type_scat_source
C C 0.0033 0.0016 'International Tables Vol C Tables 4.2.6.8 and 6.1.1.4'
H H 0.0000 0.0000 'International Tables Vol C Tables 4.2.6.8 and 6.1.1.4'
N N 0.0061 0.0033 'International Tables Vol C Tables 4.2.6.8 and 6.1.1.4'
O O 0.0106 0.0060 'International Tables Vol C Tables 4.2.6.8 and 6.1.1.4'
S S 0.1246 0.1234 'International Tables Vol C Tables 4.2.6.8 and 6.1.1.4'
Pd Pd -0.9988 1.0072 'International Tables Vol C Tables 4.2.6.8 and 6.1.1.4'

loop_
_geom_angle_atom_site_label_1
_geom_angle_atom_site_label_2
_geom_angle_atom_site_label_3
_geom_angle_site_symmetry_1
_geom_angle_site_symmetry_3
_geom_angle
O1 Pd1 O1 . 3_675 180.00(9)
O1 Pd1 O3 . . 94.14(7)
O1 Pd1 O3 3_675 . 85.86(8)
O1 Pd1 O3 . 3_675 85.86(8)
O1 Pd1 O3 3_675 3_675 94.14(7)
O3 Pd1 O3 . 3_675 180.0
O1 Pd1 O2 . 3_675 85.34(7)
O1 Pd1 O2 3_675 3_675 94.66(7)
O3 Pd1 O2 . 3_675 88.61(7)
O3 Pd1 O2 3_675 3_675 91.39(7)
O1 Pd1 O2 . . 94.66(7)
O1 Pd1 O2 3_675 . 85.34(7)
O3 Pd1 O2 . . 91.39(7)
O3 Pd1 O2 3_675 . 88.61(7)
O2 Pd1 O2 3_675 . 180.00(10)
O4 C1 O3 . . 125.3(2)
O4 C1 C2 . . 120.2(2)
O3 C1 C2 . . 114.5(2)
N1 C2 C1 . . 112.7(2)
N1 C2 H2A . . 109.1
C1 C2 H2A . . 109.1
N1 C2 H2B . . 109.1
C1 C2 H2B . . 109.1
H2A C2 H2B . . 107.8
N2 C3 N1 . . 110.3(2)
N2 C3 H3 . . 124.8
N1 C3 H3 . . 124.8
C9 C4 C5 . . 121.8(2)
C9 C4 N1 . . 106.0(2)
C5 C4 N1 . . 132.3(2)
C6 C5 C4 . . 116.4(3)
C6 C5 H5 . . 121.8
C4 C5 H5 . . 121.8
C5 C6 C7 . . 121.5(3)
C5 C6 H6 . . 119.2
C7 C6 H6 . . 119.2
C8 C7 C6 . . 122.4(3)
C8 C7 H7 . . 118.8
C6 C7 H7 . . 118.8
C7 C8 C9 . . 116.3(3)
C7 C8 H8 . . 121.8
C9 C8 H8 . . 121.8
C8 C9 C4 . . 121.6(3)
C8 C9 N2 . . 131.4(3)
C4 C9 N2 . . 106.9(2)
N2 C11 C12 . . 113.2(2)
N2 C11 H11A . . 108.9
C12 C11 H11A . . 108.9
N2 C11 H11B . . 108.9
C12 C11 H11B . . 108.9
H11A C11 H11B . . 107.7
O5 C12 O6 . . 126.3(3)
O5 C12 C11 . . 118.9(2)
O6 C12 C11 . . 114.8(2)
C3 N1 C4 . . 108.4(2)
C3 N1 C2 . . 126.0(2)
C4 N1 C2 . . 125.5(2)
C3 N2 C9 . . 108.3(2)
C3 N2 C11 . . 125.6(2)
C9 N2 C11 . . 125.9(2)
Pd1 O1 H3W . . 115.2(18)
Pd1 O1 H4W . . 130.4(18)
H3W O1 H4W . . 111(2)
Pd1 O2 H5W . . 118.6(19)
Pd1 O2 H6W . . 120.1(19)
H5W O2 H6W . . 112(2)
C1 O3 Pd1 . . 139.53(17)
H1W O7 H2W . . 114(2)

loop_
_geom_bond_atom_site_label_1
_geom_bond_atom_site_label_2
_geom_bond_site_symmetry_2
_geom_bond_distance
Pd1 O1 . 2.2608(19)
Pd1 O1 3_675 2.2608(19)
Pd1 O3 . 2.2687(19)
Pd1 O3 3_675 2.2687(19)
Pd1 O2 3_675 2.276(2)
Pd1 O2 . 2.276(2)
C1 O4 . 1.227(3)
C1 O3 . 1.258(3)
C1 C2 . 1.529(4)
C2 N1 . 1.456(3)
C2 H2A . 0.970
C2 H2B . 0.970
C3 N2 . 1.316(4)
C3 N1 . 1.329(3)
C3 H3 . 0.930
C4 C9 . 1.383(3)
C4 C5 . 1.384(4)
C4 N1 . 1.394(3)
C5 C6 . 1.373(4)
C5 H5 . 0.930
C6 C7 . 1.389(4)
C6 H6 . 0.930
C7 C8 . 1.364(5)
C7 H7 . 0.930
C8 C9 . 1.383(4)
C8 H8 . 0.930
C9 N2 . 1.392(3)
C11 N2 . 1.455(3)
C11 C12 . 1.528(4)
C11 H11A . 0.970
C11 H11B . 0.970
C12 O5 . 1.232(3)
C12 O6 . 1.243(3)
O1 H3W . 0.832(10)
O1 H4W . 0.823(10)
O2 H5W . 0.828(10)
O2 H6W . 0.824(10)
O7 H1W . 0.822(10)
O7 H2W . 0.821(10)

loop_
_geom_hbond_atom_site_label_D
_geom_hbond_atom_site_label_H
_geom_hbond_atom_site_label_A
_geom_hbond_site_symmetry_A
_geom_hbond_distance_DH
_geom_hbond_distance_HA
_geom_hbond_distance_DA
_geom_hbond_angle_DHA
O7 H1W O4 2_645 0.822(10) 1.985(14) 2.756(3) 156(3)
O7 H2W O5 2_645 0.821(10) 1.937(10) 2.747(3) 169(3)
